data_7113510
loop_
_publ_author_name
'Grigg, Ronald'
'Zhang, Lixin'
'Collard, Simon'
'Keep, Ann'

_publ_section_title
;
 Palladium catalysed [2 + 2 + 1] intramolecular cycloaddition for the
 preparation of bicyclo[3.3.0]octa-1.5-dien-3-ones from 1,6-diynes
;
_journal_coden_ASTM CHCOFS
_journal_issue 15
_journal_name_full
;
 Chemical Communications (Cambridge, United Kingdom)
;
_journal_page_first 1902
_journal_page_last 1903
_journal_paper_doi 10.1039/b302841k
_journal_year 2003
_chemical_formula_sum 'C12 H12 O5'
_chemical_formula_weight 236.22
_space_group_IT_number 2
_symmetry_cell_setting triclinic
_symmetry_space_group_name_Hall '-P 1'
_symmetry_space_group_name_H-M 'P -1'
_atom_sites_solution_hydrogens geom
_atom_sites_solution_primary direct
_atom_sites_solution_secondary difmap
_audit_creation_method SHELXL-97
_cell_angle_alpha 77.7220(13)
_cell_angle_beta 75.5740(13)
_cell_angle_gamma 82.5810(19)
_cell_formula_units_Z 2
_cell_length_a 5.70010(10)
_cell_length_b 9.0939(3)
_cell_length_c 11.3003(4)
_cell_measurement_temperature 150(2)
_cell_volume 552.52(3)
_computing_cell_refinement 'DENZO-SMN (Otwinowski & Minor, 1996)'
_computing_data_collection 'DENZO-SMN and COLLECT (Otwinowski & Minor, 1996)'
_computing_data_reduction 'DENZO-SMN and COLLECT (Otwinowski & Minor, 1996)'
_computing_molecular_graphics ORTEX
_computing_publication_material 'WinCIF (Thornton-Pett, 2000)'
_computing_structure_refinement 'SHELXL-97 (Sheldrick, 1999)'
_computing_structure_solution 'SHELXS-97 (Sheldrick, 1986)'
_diffrn_ambient_temperature 150(2)
_diffrn_measured_fraction_theta_full 0.997
_diffrn_measured_fraction_theta_max 0.997
_diffrn_measurement_device_type 'Nonius KappaCCD area-detector diffractometer'
_diffrn_measurement_method 'phi-omega scan'
_diffrn_radiation_detector 'CCD plate'
_diffrn_radiation_monochromator graphite
_diffrn_radiation_source 'Fine-focus Sealed tube'
_diffrn_radiation_type MoK\a
_diffrn_radiation_wavelength 0.71073
_diffrn_reflns_av_R_equivalents 0.0531
_diffrn_reflns_av_sigmaI/netI 0.0477
_diffrn_reflns_limit_h_max 7
_diffrn_reflns_limit_h_min -7
_diffrn_reflns_limit_k_max 11
_diffrn_reflns_limit_k_min -11
_diffrn_reflns_limit_l_max 13
_diffrn_reflns_limit_l_min -13
_diffrn_reflns_number 8959
_diffrn_reflns_theta_full 25.99
_diffrn_reflns_theta_max 25.99
_diffrn_reflns_theta_min 1.89
_diffrn_standards_decay_% 'not measured'
_exptl_absorpt_coefficient_mu 0.111
_exptl_absorpt_correction_T_max 0.9967
_exptl_absorpt_correction_T_min 0.978
_exptl_absorpt_correction_type multi-scan
_exptl_absorpt_process_details
;
?
;
_exptl_crystal_colour Colourless
_exptl_crystal_density_diffrn 1.42
_exptl_crystal_density_method 'not measured'
_exptl_crystal_description needle
_exptl_crystal_F_000 248
_exptl_crystal_size_max 0.2
_exptl_crystal_size_mid 0.12
_exptl_crystal_size_min 0.03
_refine_diff_density_max 0.336
_refine_diff_density_min -0.291
_refine_diff_density_rms 0.09
_refine_ls_extinction_coef 0.10(2)
_refine_ls_extinction_expression Fc^*^=kFc[1+0.001xFc^2^\l^3^/sin(2\q)]^-1/4^
_refine_ls_extinction_method Shelxl
_refine_ls_goodness_of_fit_ref 1.23
_refine_ls_hydrogen_treatment mixed
_refine_ls_matrix_type full
_refine_ls_number_parameters 203
_refine_ls_number_reflns 2146
_refine_ls_number_restraints 0
_refine_ls_restrained_S_all 1.23
_refine_ls_R_factor_all 0.0606
_refine_ls_R_factor_gt 0.0429
_refine_ls_shift/su_max 0
_refine_ls_shift/su_mean 0
_refine_ls_structure_factor_coef Fsqd
_refine_ls_weighting_details 'calc w=1/[\s^2^(Fo^2^)+(0.0726P)^2^+0.1195P] where P=(Fo^2^+2Fc^2^)/3'
_refine_ls_weighting_scheme calc
_refine_ls_wR_factor_gt 0.1133
_refine_ls_wR_factor_ref 0.1451
_reflns_number_gt 1760
_reflns_number_total 2146
_reflns_threshold_expression >2sigma(I)
_cod_duplicate_entry 7103804
_cod_data_source_file b302841k.txt
_cod_data_source_block z122
_cod_original_sg_symbol_H-M P-1
_cod_database_code 7113510

loop_
_symmetry_equiv_pos_as_xyz
'x, y, z'
'-x, -y, -z'

loop_
_atom_site_label
_atom_site_type_symbol
_atom_site_fract_x
_atom_site_fract_y
_atom_site_fract_z
_atom_site_U_iso_or_equiv
_atom_site_adp_type
_atom_site_occupancy
_atom_site_symmetry_multiplicity
_atom_site_calc_flag
C1 C 0.1782(4) 0.7234(2) 0.20137(19) 0.0236(5) Uani 1 1 d
C2 C 0.3168(4) 0.8052(2) 0.07620(19) 0.0251(5) Uani 1 1 d
H2 H 0.468(5) 0.849(3) 0.070(2) 0.028(6) Uiso 1 1 d
C3 C 0.2121(4) 0.7948(2) -0.0152(2) 0.0248(5) Uani 1 1 d
C4 C -0.0058(4) 0.7131(2) 0.0342(2) 0.0252(5) Uani 1 1 d
C5 C -0.0562(4) 0.6802(3) 0.1735(2) 0.0255(5) Uani 1 1 d
H5A H -0.193(5) 0.741(3) 0.209(3) 0.040(7) Uiso 1 1 d
H5B H -0.088(4) 0.576(3) 0.209(2) 0.029(6) Uiso 1 1 d
C6 C 0.2582(4) 0.8293(3) -0.1537(2) 0.0293(5) Uani 1 1 d
H5 H 0.244(5) 0.939(3) -0.193(3) 0.041(7) Uiso 1 1 d
H6 H 0.417(5) 0.790(3) -0.195(2) 0.037(7) Uiso 1 1 d
C7 C 0.0557(4) 0.7512(2) -0.1778(2) 0.0293(5) Uani 1 1 d
C8 C -0.0987(4) 0.6865(3) -0.0569(2) 0.0281(5) Uani 1 1 d
H8 H -0.235(6) 0.634(4) -0.048(3) 0.051(8) Uiso 1 1 d
C9 C 0.3230(4) 0.5770(2) 0.24660(19) 0.0237(5) Uani 1 1 d
C10 C 0.3547(5) 0.3888(3) 0.4235(2) 0.0367(6) Uani 1 1 d
H10B H 0.303(5) 0.378(3) 0.509(3) 0.047(8) Uiso 1 1 d
H10A H 0.289(6) 0.300(4) 0.402(3) 0.056(9) Uiso 1 1 d
H10C H 0.530(6) 0.377(4) 0.403(3) 0.058(9) Uiso 1 1 d
C11 C 0.1259(4) 0.8227(2) 0.29959(19) 0.0236(5) Uani 1 1 d
C12 C 0.3137(4) 0.9428(3) 0.4137(2) 0.0298(5) Uani 1 1 d
H12C H 0.228(5) 0.889(3) 0.495(3) 0.036(7) Uiso 1 1 d
H12B H 0.479(5) 0.960(3) 0.414(2) 0.035(7) Uiso 1 1 d
H12A H 0.217(5) 1.038(3) 0.394(3) 0.037(7) Uiso 1 1 d
O1 O 0.0319(3) 0.7432(2) -0.28094(15) 0.0400(5) Uani 1 1 d
O2 O 0.2479(3) 0.53316(17) 0.36940(14) 0.0314(4) Uani 1 1 d
O3 O 0.4746(3) 0.50812(17) 0.17970(15) 0.0319(4) Uani 1 1 d
O4 O 0.3354(3) 0.85639(17) 0.31650(14) 0.0280(4) Uani 1 1 d
O5 O -0.0726(3) 0.86641(17) 0.35330(14) 0.0295(4) Uani 1 1 d

loop_
_atom_site_aniso_label
_atom_site_aniso_U_11
_atom_site_aniso_U_22
_atom_site_aniso_U_33
_atom_site_aniso_U_23
_atom_site_aniso_U_13
_atom_site_aniso_U_12
C1 0.0225(10) 0.0252(11) 0.0231(11) -0.0051(8) -0.0048(8) -0.0028(8)
C2 0.0219(10) 0.0252(10) 0.0266(11) -0.0045(9) -0.0031(8) -0.0017(8)
C3 0.0257(10) 0.0212(10) 0.0261(11) -0.0038(8) -0.0049(8) 0.0003(8)
C4 0.0240(10) 0.0229(10) 0.0277(11) -0.0056(8) -0.0059(8) 0.0028(8)
C5 0.0221(10) 0.0299(12) 0.0255(11) -0.0064(9) -0.0057(8) -0.0028(9)
C6 0.0338(12) 0.0278(12) 0.0246(11) -0.0015(9) -0.0064(9) -0.0021(9)
C7 0.0337(11) 0.0266(11) 0.0286(12) -0.0050(9) -0.0122(9) 0.0033(9)
C8 0.0274(11) 0.0302(11) 0.0288(12) -0.0082(9) -0.0087(9) -0.0006(9)
C9 0.0241(10) 0.0238(10) 0.0245(11) -0.0055(8) -0.0060(8) -0.0041(8)
C10 0.0483(15) 0.0278(12) 0.0319(14) 0.0033(10) -0.0136(11) -0.0007(10)
C11 0.0250(10) 0.0219(10) 0.0233(11) -0.0014(8) -0.0072(8) -0.0019(8)
C12 0.0305(12) 0.0333(12) 0.0298(13) -0.0134(10) -0.0077(9) -0.0042(10)
O1 0.0487(10) 0.0469(11) 0.0277(9) -0.0067(7) -0.0152(7) -0.0036(8)
O2 0.0380(9) 0.0273(8) 0.0252(8) -0.0016(6) -0.0058(6) 0.0021(7)
O3 0.0313(8) 0.0295(8) 0.0321(9) -0.0075(7) -0.0031(7) 0.0021(7)
O4 0.0243(8) 0.0337(8) 0.0294(8) -0.0136(7) -0.0061(6) -0.0023(6)
O5 0.0241(8) 0.0315(8) 0.0329(9) -0.0108(7) -0.0048(6) 0.0022(6)

loop_
_atom_type_symbol
_atom_type_description
_atom_type_scat_dispersion_real
_atom_type_scat_dispersion_imag
_atom_type_scat_source
C C 0.0033 0.0016 'International Tables Vol C Tables 4.2.6.8 and 6.1.1.4'
H H 0 0 'International Tables Vol C Tables 4.2.6.8 and 6.1.1.4'
O O 0.0106 0.006 'International Tables Vol C Tables 4.2.6.8 and 6.1.1.4'

loop_
_geom_angle_atom_site_label_1
_geom_angle_atom_site_label_2
_geom_angle_atom_site_label_3
_geom_angle
C2 C1 C11 111.22(17)
C2 C1 C9 110.70(16)
C11 C1 C9 108.95(16)
C2 C1 C5 104.43(16)
C11 C1 C5 113.39(17)
C9 C1 C5 108.05(16)
C3 C2 C1 110.76(18)
C3 C2 H2 128.7(14)
C1 C2 H2 120.4(14)
C2 C3 C4 110.86(19)
C2 C3 C6 140.0(2)
C4 C3 C6 108.91(18)
C8 C4 C3 111.87(19)
C8 C4 C5 138.8(2)
C3 C4 C5 109.35(17)
C4 C5 C1 103.37(17)
C4 C5 H5A 111.7(17)
C1 C5 H5A 109.7(16)
C4 C5 H5B 113.2(15)
C1 C5 H5B 112.0(14)
H5A C5 H5B 107(2)
C3 C6 C7 102.09(18)
C3 C6 H5 116.1(16)
C7 C6 H5 108.5(16)
C3 C6 H6 114.0(15)
C7 C6 H6 110.8(16)
H5 C6 H6 105(2)
O1 C7 C8 126.5(2)
O1 C7 C6 124.8(2)
C8 C7 C6 108.64(18)
C4 C8 C7 108.37(19)
C4 C8 H8 127.6(19)
C7 C8 H8 124.0(19)
O3 C9 O2 125.01(19)
O3 C9 C1 124.54(19)
O2 C9 C1 110.37(17)
O2 C10 H10B 107.7(19)
O2 C10 H10A 111.7(17)
H10B C10 H10A 105(3)
O2 C10 H10C 115(2)
H10B C10 H10C 108(3)
H10A C10 H10C 109(3)
O5 C11 O4 124.59(19)
O5 C11 C1 125.79(18)
O4 C11 C1 109.62(17)
O4 C12 H12C 111.0(16)
O4 C12 H12B 106.6(15)
H12C C12 H12B 112(2)
O4 C12 H12A 108.9(15)
H12C C12 H12A 107(2)
H12B C12 H12A 112(2)
C9 O2 C10 116.29(18)
C11 O4 C12 115.71(16)

loop_
_geom_bond_atom_site_label_1
_geom_bond_atom_site_label_2
_geom_bond_distance
C1 C2 1.525(3)
C1 C11 1.526(3)
C1 C9 1.533(3)
C1 C5 1.561(3)
C2 C3 1.340(3)
C2 H2 0.98(3)
C3 C4 1.457(3)
C3 C6 1.491(3)
C4 C8 1.346(3)
C4 C5 1.498(3)
C5 H5A 0.95(3)
C5 H5B 0.97(3)
C6 C7 1.536(3)
C6 H5 1.00(3)
C6 H6 0.97(3)
C7 O1 1.225(3)
C7 C8 1.476(3)
C8 H8 0.94(3)
C9 O3 1.203(3)
C9 O2 1.334(3)
C10 O2 1.451(3)
C10 H10B 0.93(3)
C10 H10A 1.03(3)
C10 H10C 0.96(3)
C11 O5 1.204(3)
C11 O4 1.337(2)
C12 O4 1.454(3)
C12 H12C 0.98(3)
C12 H12B 0.98(3)
C12 H12A 0.98(3)
